data_7045131
loop_
_publ_author_name
'Anwar, Muhammad U.'
'Al-Harrasi, Ahmed'
'Gavey, Emma L.'
'Pilkington, Melanie'
'Rawson, Jeremy M.'
'Thompson, Laurence K.'

_publ_section_title
;
 A new nitrogen rich open chain diazine ligand system: synthesis
 coordination chemistry and magneto-structural studies.
;
_journal_issue 8
_journal_name_full 'Dalton transactions (Cambridge, England : 2003)'
_journal_page_first 2511
_journal_page_last 2521
_journal_paper_doi 10.1039/c7dt03845c
_journal_volume 47
_journal_year 2018
_chemical_formula_moiety 'C30 H30 Cl4 Cu3 N10 O20'
_chemical_formula_sum 'C30 H30 Cl4 Cu3 N10 O20'
_chemical_formula_weight 1183.06
_space_group_crystal_system monoclinic
_space_group_IT_number 15
_space_group_name_Hall '-C 2yc'
_space_group_name_H-M_alt 'C 1 2/c 1'
_symmetry_space_group_name_Hall '-C 2yc'
_symmetry_space_group_name_H-M 'C 1 2/c 1'
_atom_sites_solution_hydrogens mixed
_audit_creation_method SHELXL-2013
_audit_update_record
;
2017-11-11 deposited with the CCDC.
2017-12-21 downloaded from the CCDC.
;
_cell_angle_alpha 90
_cell_angle_beta 102.99(3)
_cell_angle_gamma 90
_cell_formula_units_Z 4
_cell_length_a 14.859(3)
_cell_length_b 18.703(4)
_cell_length_c 15.719(3)
_cell_measurement_reflns_used 9553
_cell_measurement_temperature 173(2)
_cell_measurement_theta_max 26.38
_cell_measurement_theta_min 3.44
_cell_volume 4256.6(16)
_computing_cell_refinement 'Bruker SAINT'
_computing_data_collection 'Bruker APEX2'
_computing_data_reduction 'Bruker SAINT'
_computing_molecular_graphics 'Bruker SHELXTL'
_computing_publication_material 'Bruker SHELXTL'
_computing_structure_refinement 'SHELXL-2013 (Sheldrick 2013)'
_computing_structure_solution 'SHELXS-97 (Sheldrick 2008)'
_diffrn_ambient_temperature 173(2)
_diffrn_measured_fraction_theta_full 0.998
_diffrn_measured_fraction_theta_max 0.999
_diffrn_measurement_device_type 'Bruker APEX-II CCD'
_diffrn_measurement_method '\f and \w scans'
_diffrn_radiation_type MoK\a
_diffrn_radiation_wavelength 0.71073
_diffrn_reflns_av_R_equivalents 0.0533
_diffrn_reflns_av_unetI/netI 0.0203
_diffrn_reflns_Laue_measured_fraction_full 0.998
_diffrn_reflns_Laue_measured_fraction_max 0.999
_diffrn_reflns_limit_h_max 18
_diffrn_reflns_limit_h_min -18
_diffrn_reflns_limit_k_max 23
_diffrn_reflns_limit_k_min -23
_diffrn_reflns_limit_l_max 19
_diffrn_reflns_limit_l_min -19
_diffrn_reflns_number 55814
_diffrn_reflns_point_group_measured_fraction_full 0.998
_diffrn_reflns_point_group_measured_fraction_max 0.999
_diffrn_reflns_theta_full 25.242
_diffrn_reflns_theta_max 26.400
_diffrn_reflns_theta_min 2.814
_exptl_absorpt_coefficient_mu 1.829
_exptl_absorpt_correction_T_max 0.7454
_exptl_absorpt_correction_T_min 0.6967
_exptl_absorpt_correction_type multi-scan
_exptl_absorpt_process_details sadabs
_exptl_crystal_colour green
_exptl_crystal_density_diffrn 1.846
_exptl_crystal_description block
_exptl_crystal_F_000 2380
_exptl_crystal_size_max 0.10
_exptl_crystal_size_mid 0.05
_exptl_crystal_size_min 0.03
_refine_diff_density_max 0.483
_refine_diff_density_min -0.747
_refine_diff_density_rms 0.071
_refine_ls_extinction_method none
_refine_ls_goodness_of_fit_ref 1.062
_refine_ls_hydrogen_treatment mixed
_refine_ls_matrix_type full
_refine_ls_number_parameters 340
_refine_ls_number_reflns 4356
_refine_ls_number_restraints 31
_refine_ls_restrained_S_all 1.084
_refine_ls_R_factor_all 0.0409
_refine_ls_R_factor_gt 0.0293
_refine_ls_shift/su_max 0.001
_refine_ls_shift/su_mean 0.000
_refine_ls_structure_factor_coef Fsqd
_refine_ls_weighting_details 'w=1/[\s^2^(Fo^2^)+(0.0322P)^2^+11.1894P] where P=(Fo^2^+2Fc^2^)/3'
_refine_ls_weighting_scheme calc
_refine_ls_wR_factor_gt 0.0690
_refine_ls_wR_factor_ref 0.0768
_reflns_Friedel_coverage 0.000
_reflns_number_gt 3650
_reflns_number_total 4356
_reflns_threshold_expression 'I > 2\s(I)'
_cod_data_source_file c7dt03845c2.cif
_cod_data_source_block complex1
_cod_depositor_comments 'Adding full bibliography for 7045131--7045135.cif.'
_cod_database_code 7045131
_shelx_space_group_comment
;
The symmetry employed for this shelxl refinement is uniquely defined
by the following loop, which should always be used as a source of
symmetry information in preference to the above space-group names.
They are only intended as comments.
;
_shelxl_version_number 2013-3

loop_
_space_group_symop_operation_xyz
'x, y, z'
'-x, y, -z+1/2'
'x+1/2, y+1/2, z'
'-x+1/2, y+1/2, -z+1/2'
'-x, -y, -z'
'x, -y, z-1/2'
'-x+1/2, -y+1/2, -z'
'x+1/2, -y+1/2, z-1/2'

loop_
_atom_site_label
_atom_site_type_symbol
_atom_site_fract_x
_atom_site_fract_y
_atom_site_fract_z
_atom_site_U_iso_or_equiv
_atom_site_adp_type
_atom_site_occupancy
_atom_site_site_symmetry_order
_atom_site_calc_flag
_atom_site_refinement_flags_posn
_atom_site_refinement_flags_adp
_atom_site_refinement_flags_occupancy
_atom_site_disorder_assembly
_atom_site_disorder_group
Cu1 Cu 0.0000 0.38729(2) 0.2500 0.01899(10) Uani 1 2 d S T P . .
Cu2 Cu -0.25138(2) 0.53424(2) 0.10784(2) 0.02315(9) Uani 1 1 d . . . . .
O4 O -0.25499(11) 0.42566(10) 0.10247(11) 0.0247(4) Uani 1 1 d . . . . .
N1 N -0.08136(14) 0.30772(10) 0.20805(13) 0.0204(4) Uani 1 1 d . . . . .
N3 N -0.14461(13) 0.51089(10) 0.19998(13) 0.0193(4) Uani 1 1 d . . . . .
N2 N -0.11907(13) 0.43983(10) 0.20739(13) 0.0197(4) Uani 1 1 d . . . . .
C1 C -0.16452(16) 0.32238(13) 0.15812(15) 0.0217(5) Uani 1 1 d . . . . .
O2 O -0.17199(15) 0.54055(14) 0.00448(14) 0.0386(5) Uani 1 1 d . . . . .
H2 H -0.2045 0.5250 -0.0427 0.058 Uiso 1 1 calc R U . . .
N1T N -0.37109(15) 0.55939(13) 0.03225(15) 0.0307(5) Uani 1 1 d . . . . .
C6 C -0.18380(15) 0.40078(13) 0.15291(15) 0.0201(5) Uani 1 1 d . . . . .
C8 C -0.14963(16) 0.63093(13) 0.23080(15) 0.0213(5) Uani 1 1 d . . . . .
N4 N -0.21840(14) 0.63270(11) 0.15739(14) 0.0242(4) Uani 1 1 d . . . . .
C12 C -0.25075(19) 0.69568(15) 0.12454(18) 0.0313(6) Uani 1 1 d . . . . .
H12 H -0.2996 0.6966 0.0738 0.038 Uiso 1 1 calc R U . . .
C5 C -0.04799(18) 0.24142(13) 0.22304(17) 0.0257(5) Uani 1 1 d . . . . .
C10 C -0.1455(2) 0.75846(14) 0.23568(19) 0.0337(6) Uani 1 1 d . . . . .
H10 H -0.1200 0.8018 0.2621 0.040 Uiso 1 1 calc R U . . .
C7 C -0.11536(15) 0.55811(13) 0.25921(15) 0.0197(5) Uani 1 1 d . . . . .
C4 C -0.1027(2) 0.18377(14) 0.1866(2) 0.0361(7) Uani 1 1 d . . . . .
H4 H -0.0813 0.1360 0.1975 0.043 Uiso 1 1 calc R U . . .
C9 C -0.11209(19) 0.69283(14) 0.27147(17) 0.0275(5) Uani 1 1 d . . . . .
H9 H -0.0643 0.6908 0.3230 0.033 Uiso 1 1 calc R U . . .
C2 C -0.22175(18) 0.26747(15) 0.11851(18) 0.0293(6) Uani 1 1 d . . . . .
H2A H -0.2809 0.2770 0.0823 0.035 Uiso 1 1 calc R U . . .
C11 C -0.2157(2) 0.75979(15) 0.1618(2) 0.0367(7) Uani 1 1 d . . . . .
H11 H -0.2396 0.8040 0.1367 0.044 Uiso 1 1 calc R U . . .
C3 C -0.1889(2) 0.19778(15) 0.1341(2) 0.0382(7) Uani 1 1 d . . . . .
H3 H -0.2266 0.1590 0.1081 0.046 Uiso 1 1 calc R U . . .
Cl2 Cl 0.01882(4) 0.30970(3) 0.02804(4) 0.02568(14) Uani 1 1 d . . . . .
O5S O 0.07136(15) 0.31888(13) -0.03795(14) 0.0442(5) Uani 1 1 d . . . . .
O6S O -0.07696(14) 0.30996(16) -0.01148(15) 0.0568(7) Uani 1 1 d . . . . .
O7S O 0.04290(18) 0.24353(12) 0.07265(16) 0.0521(6) Uani 1 1 d . . . . .
O8S O 0.04064(19) 0.36717(13) 0.08953(16) 0.0555(7) Uani 1 1 d . . . . .
C13 C -0.05632(17) 0.54527(14) 0.34812(16) 0.0253(5) Uani 1 1 d . . . . .
H13A H -0.0411 0.4943 0.3551 0.038 Uiso 1 1 calc R U . . .
H13B H -0.0898 0.5599 0.3923 0.038 Uiso 1 1 calc R U . . .
H13C H 0.0007 0.5732 0.3553 0.038 Uiso 1 1 calc R U . . .
C14 C -0.43818(19) 0.58014(15) -0.00899(18) 0.0324(6) Uani 1 1 d . . . . .
C15 C -0.5240(2) 0.60656(19) -0.0627(3) 0.0594(11) Uani 1 1 d . . . . .
H15A H -0.5405 0.5782 -0.1163 0.089 Uiso 1 1 calc R U . . .
H15B H -0.5165 0.6568 -0.0775 0.089 Uiso 1 1 calc R U . . .
H15C H -0.5731 0.6026 -0.0304 0.089 Uiso 1 1 calc R U . . .
H3S H -0.148(3) 0.572(2) -0.003(3) 0.069(15) Uiso 1 1 d . . . . .
Cl1S Cl -0.15395(5) -0.01274(4) 0.19929(5) 0.03958(18) Uani 1 1 d D U . . .
O1S O -0.14014(15) 0.02099(12) 0.28296(14) 0.0435(5) Uani 1 1 d D . . . .
O2SA O -0.0790(3) 0.0145(2) 0.1605(3) 0.0472(10) Uani 0.57 1 d D U P A 1
O3SA O -0.1622(4) -0.0808(2) 0.2010(4) 0.0756(16) Uani 0.57 1 d D U P A 1
O4SA O -0.2369(3) 0.0269(2) 0.1500(2) 0.0423(9) Uani 0.57 1 d D U P A 1
O2SB O -0.1512(7) 0.0240(3) 0.1269(4) 0.070(2) Uani 0.43 1 d D U P A 2
O3SB O -0.0839(4) -0.0745(3) 0.2061(4) 0.0528(14) Uani 0.43 1 d D U P A 2
O4SB O -0.2418(3) -0.0593(3) 0.1804(4) 0.0550(16) Uani 0.43 1 d D U P A 2

loop_
_atom_site_aniso_label
_atom_site_aniso_U_11
_atom_site_aniso_U_22
_atom_site_aniso_U_33
_atom_site_aniso_U_23
_atom_site_aniso_U_13
_atom_site_aniso_U_12
Cu1 0.01572(19) 0.01379(19) 0.0246(2) 0.000 -0.00150(15) 0.000
Cu2 0.01685(15) 0.02534(17) 0.02335(16) -0.00074(12) -0.00378(11) 0.00287(11)
O4 0.0158(8) 0.0298(9) 0.0255(9) -0.0039(7) -0.0018(7) -0.0017(7)
N1 0.0219(10) 0.0163(9) 0.0236(10) -0.0011(8) 0.0062(8) -0.0034(8)
N3 0.0143(9) 0.0187(10) 0.0228(10) 0.0009(8) -0.0001(8) 0.0023(7)
N2 0.0160(9) 0.0167(9) 0.0242(10) -0.0002(8) -0.0002(8) -0.0004(7)
C1 0.0214(11) 0.0225(12) 0.0229(12) -0.0034(9) 0.0083(9) -0.0066(9)
O2 0.0336(11) 0.0518(14) 0.0298(11) -0.0022(10) 0.0062(9) -0.0117(10)
N1T 0.0226(11) 0.0385(13) 0.0272(11) -0.0025(10) -0.0024(9) 0.0056(9)
C6 0.0168(11) 0.0233(12) 0.0206(11) -0.0026(9) 0.0051(9) -0.0033(9)
C8 0.0216(11) 0.0212(12) 0.0215(11) -0.0004(9) 0.0056(9) 0.0037(9)
N4 0.0231(10) 0.0230(10) 0.0254(11) 0.0009(8) 0.0030(8) 0.0044(8)
C12 0.0320(14) 0.0276(13) 0.0311(14) 0.0062(11) 0.0006(11) 0.0060(11)
C5 0.0320(14) 0.0180(12) 0.0314(13) -0.0012(10) 0.0164(11) -0.0048(10)
C10 0.0460(17) 0.0195(13) 0.0353(15) -0.0014(11) 0.0085(13) 0.0009(12)
C7 0.0168(11) 0.0208(12) 0.0213(12) 0.0001(9) 0.0039(9) 0.0025(9)
C4 0.0430(17) 0.0168(12) 0.0544(18) -0.0060(12) 0.0233(14) -0.0084(12)
C9 0.0330(14) 0.0234(13) 0.0257(13) -0.0020(10) 0.0059(11) 0.0012(11)
C2 0.0264(13) 0.0308(14) 0.0323(14) -0.0082(11) 0.0100(11) -0.0103(11)
C11 0.0467(17) 0.0230(14) 0.0393(16) 0.0057(12) 0.0070(13) 0.0092(12)
C3 0.0394(16) 0.0279(14) 0.0513(18) -0.0143(13) 0.0182(14) -0.0183(12)
Cl2 0.0247(3) 0.0288(3) 0.0237(3) 0.0017(2) 0.0059(2) -0.0017(2)
O5S 0.0398(12) 0.0588(14) 0.0408(12) 0.0064(10) 0.0234(10) 0.0008(10)
O6S 0.0255(11) 0.100(2) 0.0416(13) 0.0151(13) 0.0004(9) -0.0085(12)
O7S 0.0714(16) 0.0379(12) 0.0531(14) 0.0165(11) 0.0270(13) 0.0174(12)
O8S 0.0805(18) 0.0414(13) 0.0505(14) -0.0179(11) 0.0273(13) -0.0245(12)
C13 0.0260(12) 0.0261(13) 0.0212(12) -0.0019(10) -0.0001(10) 0.0040(10)
C14 0.0257(14) 0.0327(14) 0.0342(15) -0.0091(12) -0.0034(12) 0.0012(11)
C15 0.0371(18) 0.0451(19) 0.076(3) -0.0167(18) -0.0302(17) 0.0160(15)
Cl1S 0.0302(3) 0.0576(5) 0.0294(3) -0.0001(3) 0.0034(3) 0.0028(3)
O1S 0.0434(12) 0.0551(14) 0.0340(11) -0.0030(10) 0.0127(9) -0.0023(10)
O2SA 0.047(2) 0.050(2) 0.051(3) -0.012(2) 0.024(2) 0.002(2)
O3SA 0.103(5) 0.023(2) 0.089(4) 0.005(2) -0.005(3) -0.007(2)
O4SA 0.040(2) 0.048(2) 0.034(2) -0.0067(17) -0.0023(16) 0.0097(17)
O2SB 0.153(8) 0.026(3) 0.029(3) 0.002(2) 0.017(4) -0.007(4)
O3SB 0.036(3) 0.046(3) 0.072(4) -0.012(3) 0.002(3) 0.007(2)
O4SB 0.025(2) 0.080(4) 0.059(3) -0.038(3) 0.009(2) -0.017(3)

loop_
_atom_type_symbol
_atom_type_description
_atom_type_scat_dispersion_real
_atom_type_scat_dispersion_imag
_atom_type_scat_source
C C 0.0033 0.0016 'International Tables Vol C Tables 4.2.6.8 and 6.1.1.4'
H H 0.0000 0.0000 'International Tables Vol C Tables 4.2.6.8 and 6.1.1.4'
N N 0.0061 0.0033 'International Tables Vol C Tables 4.2.6.8 and 6.1.1.4'
O O 0.0106 0.0060 'International Tables Vol C Tables 4.2.6.8 and 6.1.1.4'
Cl Cl 0.1484 0.1585 'International Tables Vol C Tables 4.2.6.8 and 6.1.1.4'
Cu Cu 0.3201 1.2651 'International Tables Vol C Tables 4.2.6.8 and 6.1.1.4'

loop_
_geom_angle_atom_site_label_1
_geom_angle_atom_site_label_2
_geom_angle_atom_site_label_3
_geom_angle
_geom_angle_site_symmetry_1
_geom_angle_site_symmetry_3
N1 Cu1 N1 79.62(12) 2 .
N1 Cu1 N2 79.99(8) 2 2
N1 Cu1 N2 158.05(8) . 2
N1 Cu1 N2 158.05(8) 2 .
N1 Cu1 N2 80.00(8) . .
N2 Cu1 N2 121.24(11) 2 .
N3 Cu2 N1T 169.49(9) . .
N3 Cu2 N4 80.24(8) . .
N1T Cu2 N4 97.10(9) . .
N3 Cu2 O4 79.38(7) . .
N1T Cu2 O4 101.69(8) . .
N4 Cu2 O4 158.47(8) . .
N3 Cu2 O2 94.50(8) . .
N1T Cu2 O2 95.90(9) . .
N4 Cu2 O2 96.40(9) . .
O4 Cu2 O2 92.07(8) . .
C6 O4 Cu2 109.41(15) . .
C1 N1 C5 123.5(2) . .
C1 N1 Cu1 117.83(16) . .
C5 N1 Cu1 118.31(17) . .
C7 N3 N2 123.9(2) . .
C7 N3 Cu2 118.16(16) . .
N2 N3 Cu2 116.27(14) . .
C6 N2 N3 108.92(18) . .
C6 N2 Cu1 113.37(16) . .
N3 N2 Cu1 134.93(15) . .
N1 C1 C2 120.3(2) . .
N1 C1 C6 112.0(2) . .
C2 C1 C6 127.7(2) . .
Cu2 O2 H2 109.5 . .
Cu2 O2 H3S 122(4) . .
H2 O2 H3S 111.0 . .
C14 N1T Cu2 173.7(2) . .
O4 C6 N2 125.3(2) . .
O4 C6 C1 121.4(2) . .
N2 C6 C1 113.3(2) . .
N4 C8 C9 121.5(2) . .
N4 C8 C7 114.7(2) . .
C9 C8 C7 123.7(2) . .
C12 N4 C8 119.2(2) . .
C12 N4 Cu2 128.52(18) . .
C8 N4 Cu2 112.14(16) . .
N4 C12 C11 122.3(3) . .
N4 C12 H12 118.9 . .
C11 C12 H12 118.9 . .
N1 C5 C4 119.1(2) . .
N1 C5 C5 111.78(14) . 2
C4 C5 C5 129.09(17) . 2
C11 C10 C9 119.3(3) . .
C11 C10 H10 120.3 . .
C9 C10 H10 120.3 . .
N3 C7 C8 112.0(2) . .
N3 C7 C13 126.8(2) . .
C8 C7 C13 121.2(2) . .
C3 C4 C5 118.3(3) . .
C3 C4 H4 120.8 . .
C5 C4 H4 120.8 . .
C8 C9 C10 118.8(2) . .
C8 C9 H9 120.6 . .
C10 C9 H9 120.6 . .
C1 C2 C3 117.3(3) . .
C1 C2 H2A 121.4 . .
C3 C2 H2A 121.4 . .
C10 C11 C12 118.9(3) . .
C10 C11 H11 120.6 . .
C12 C11 H11 120.6 . .
C4 C3 C2 121.5(2) . .
C4 C3 H3 119.3 . .
C2 C3 H3 119.3 . .
O6S Cl2 O7S 109.51(16) . .
O6S Cl2 O8S 110.20(17) . .
O7S Cl2 O8S 108.97(16) . .
O6S Cl2 O5S 109.67(14) . .
O7S Cl2 O5S 109.88(14) . .
O8S Cl2 O5S 108.60(14) . .
C7 C13 H13A 109.5 . .
C7 C13 H13B 109.5 . .
H13A C13 H13B 109.5 . .
C7 C13 H13C 109.5 . .
H13A C13 H13C 109.5 . .
H13B C13 H13C 109.5 . .
N1T C14 C15 179.5(4) . .
C14 C15 H15A 109.5 . .
C14 C15 H15B 109.5 . .
H15A C15 H15B 109.5 . .
C14 C15 H15C 109.5 . .
H15A C15 H15C 109.5 . .
H15B C15 H15C 109.5 . .
O3SA Cl1S O1S 114.5(3) . .
O2SB Cl1S O1S 122.0(3) . .
O3SA Cl1S O2SA 115.9(3) . .
O1S Cl1S O2SA 105.2(2) . .
O3SA Cl1S O4SA 115.6(3) . .
O1S Cl1S O4SA 100.86(18) . .
O2SA Cl1S O4SA 103.0(3) . .
O2SB Cl1S O4SB 108.2(4) . .
O1S Cl1S O4SB 111.5(2) . .
O2SB Cl1S O3SB 107.2(4) . .
O1S Cl1S O3SB 108.1(2) . .
O4SB Cl1S O3SB 96.8(3) . .

loop_
_geom_bond_atom_site_label_1
_geom_bond_atom_site_label_2
_geom_bond_distance
_geom_bond_site_symmetry_2
Cu1 N1 1.937(2) 2
Cu1 N1 1.937(2) .
Cu1 N2 2.003(2) 2
Cu1 N2 2.003(2) .
Cu2 N3 1.942(2) .
Cu2 N1T 1.961(2) .
Cu2 N4 2.017(2) .
Cu2 O4 2.0329(19) .
Cu2 O2 2.215(2) .
O4 C6 1.260(3) .
N1 C1 1.335(3) .
N1 C5 1.337(3) .
N3 C7 1.286(3) .
N3 N2 1.380(3) .
N2 C6 1.350(3) .
C1 C2 1.388(3) .
C1 C6 1.493(3) .
O2 H2 0.8400 .
O2 H3S 0.71(4) .
N1T C14 1.129(3) .
C8 N4 1.359(3) .
C8 C9 1.378(3) .
C8 C7 1.487(3) .
N4 C12 1.332(3) .
C12 C11 1.384(4) .
C12 H12 0.9500 .
C5 C4 1.393(4) .
C5 C5 1.486(5) 2
C10 C11 1.376(4) .
C10 C9 1.394(4) .
C10 H10 0.9500 .
C7 C13 1.493(3) .
C4 C3 1.385(4) .
C4 H4 0.9500 .
C9 H9 0.9500 .
C2 C3 1.394(4) .
C2 H2A 0.9500 .
C11 H11 0.9500 .
C3 H3 0.9500 .
Cl2 O6S 1.419(2) .
Cl2 O7S 1.428(2) .
Cl2 O8S 1.433(2) .
Cl2 O5S 1.442(2) .
C13 H13A 0.9800 .
C13 H13B 0.9800 .
C13 H13C 0.9800 .
C14 C15 1.449(4) .
C15 H15A 0.9800 .
C15 H15B 0.9800 .
C15 H15C 0.9800 .
Cl1S O3SA 1.279(4) .
Cl1S O2SB 1.338(5) .
Cl1S O1S 1.431(2) .
Cl1S O2SA 1.475(4) .
Cl1S O4SA 1.497(4) .
Cl1S O4SB 1.542(5) .
Cl1S O3SB 1.542(5) .
